data_2235105
loop_
_publ_author_name
'Ghorab, Mostafa M.'
'Al-Said, Mansour S.'
'Ghabbour, Hazem A.'
'Chia, Tze Shyang'
'Fun, Hoong-Kun'

_publ_section_title
;
 (<i>E</i>)-3-Dimethylamino-1-(2,5-dimethylthiophen-3-yl)prop-2-en-1-one
;
_journal_coeditor_code IS5136
_journal_issue 6
_journal_name_full 'Acta Crystallographica Section E'
_journal_page_first o1712
_journal_page_last o1713
_journal_paper_doi 10.1107/S1600536812021022
_journal_volume 68
_journal_year 2012
_chemical_formula_iupac 'C11 H15 N O S'
_chemical_formula_moiety 'C11 H15 N O S'
_chemical_formula_sum 'C11 H15 N O S'
_chemical_formula_weight 209.30
_chemical_name_systematic
;
(<i>E</i>)-3-Dimethylamino-1-(2,5-dimethylthiophen-3-yl)prop-2-en-1-one
;
_space_group_IT_number 2
_symmetry_cell_setting triclinic
_symmetry_space_group_name_Hall '-P 1'
_symmetry_space_group_name_H-M 'P -1'
_atom_sites_solution_hydrogens geom
_atom_sites_solution_primary direct
_atom_sites_solution_secondary difmap
_audit_creation_method SHELXL-97
_cell_angle_alpha 81.274(2)
_cell_angle_beta 88.828(3)
_cell_angle_gamma 69.119(3)
_cell_formula_units_Z 2
_cell_length_a 5.9114(2)
_cell_length_b 7.5424(2)
_cell_length_c 13.9940(4)
_cell_measurement_reflns_used 967
_cell_measurement_temperature 296(2)
_cell_measurement_theta_max 67.38
_cell_measurement_theta_min 3.20
_cell_volume 575.83(3)
_computing_cell_refinement 'SAINT (Bruker, 2009)'
_computing_data_collection 'APEX2 (Bruker, 2009)'
_computing_data_reduction 'SAINT (Bruker, 2009)'
_computing_molecular_graphics 'SHELXTL (Sheldrick, 2008)'
_computing_publication_material
;
SHELXTL (Sheldrick, 2008) and PLATON (Spek, 2009)
;
_computing_structure_refinement 'SHELXTL (Sheldrick, 2008)'
_computing_structure_solution 'SHELXTL (Sheldrick, 2008)'
_diffrn_ambient_temperature 296(2)
_diffrn_measured_fraction_theta_full 0.978
_diffrn_measured_fraction_theta_max 0.978
_diffrn_measurement_device_type
;
Bruker SMART APEXII CCD area-detector
;
_diffrn_measurement_method '\f and \w scans'
_diffrn_radiation_monochromator graphite
_diffrn_radiation_source 'fine-focus sealed tube'
_diffrn_radiation_type CuK\a
_diffrn_radiation_wavelength 1.54178
_diffrn_reflns_av_R_equivalents 0.0343
_diffrn_reflns_av_sigmaI/netI 0.0493
_diffrn_reflns_limit_h_max 5
_diffrn_reflns_limit_h_min -6
_diffrn_reflns_limit_k_max 8
_diffrn_reflns_limit_k_min -8
_diffrn_reflns_limit_l_max 16
_diffrn_reflns_limit_l_min -16
_diffrn_reflns_number 7188
_diffrn_reflns_theta_full 64.98
_diffrn_reflns_theta_max 64.98
_diffrn_reflns_theta_min 3.20
_diffrn_standards_number 0
_exptl_absorpt_coefficient_mu 2.239
_exptl_absorpt_correction_T_max 0.8590
_exptl_absorpt_correction_T_min 0.2599
_exptl_absorpt_correction_type multi-scan
_exptl_absorpt_process_details '(<i>SADABS</i>; Bruker, 2009)'
_exptl_crystal_colour pink
_exptl_crystal_density_diffrn 1.207
_exptl_crystal_density_method 'not measured'
_exptl_crystal_description plate
_exptl_crystal_F_000 224
_exptl_crystal_size_max 0.82
_exptl_crystal_size_mid 0.15
_exptl_crystal_size_min 0.07
_refine_diff_density_max 0.161
_refine_diff_density_min -0.177
_refine_ls_extinction_coef 0.010(2)
_refine_ls_extinction_expression Fc^*^=kFc[1+0.001xFc^2^\l^3^/sin(2\q)]^-1/4^
_refine_ls_extinction_method 'SHELXTL (Sheldrick, 2008)'
_refine_ls_goodness_of_fit_ref 1.075
_refine_ls_hydrogen_treatment constr
_refine_ls_matrix_type full
_refine_ls_number_parameters 134
_refine_ls_number_reflns 1897
_refine_ls_number_restraints 0
_refine_ls_restrained_S_all 1.075
_refine_ls_R_factor_all 0.0450
_refine_ls_R_factor_gt 0.0393
_refine_ls_shift/su_max 0.000
_refine_ls_shift/su_mean 0.000
_refine_ls_structure_factor_coef Fsqd
_refine_ls_weighting_details 'calc w=1/[\s^2^(Fo^2^)+(0.0443P)^2^+0.1016P] where P=(Fo^2^+2Fc^2^)/3'
_refine_ls_weighting_scheme calc
_refine_ls_wR_factor_gt 0.1074
_refine_ls_wR_factor_ref 0.1137
_reflns_number_gt 1650
_reflns_number_total 1897
_reflns_threshold_expression I>2\s(I)
_cod_data_source_file is5136.cif
_cod_data_source_block I
_cod_database_code 2235105
_cod_database_fobs_code 2235105

loop_
_symmetry_equiv_pos_as_xyz
'x, y, z'
'-x, -y, -z'

loop_
_atom_site_type_symbol
_atom_site_label
_atom_site_fract_x
_atom_site_fract_y
_atom_site_fract_z
_atom_site_U_iso_or_equiv
_atom_site_adp_type
_atom_site_calc_flag
_atom_site_refinement_flags
_atom_site_occupancy
_atom_site_symmetry_multiplicity
_atom_site_disorder_assembly
_atom_site_disorder_group
S S1 0.02985(11) 0.64848(8) 0.08507(4) 0.0778(3) Uani d . 1 1 . .
O O1 0.0467(3) 0.8400(2) 0.37669(10) 0.0842(5) Uani d . 1 1 . .
N N1 0.3675(3) 1.2353(2) 0.39674(11) 0.0645(4) Uani d . 1 1 . .
C C1 -0.0007(3) 0.7081(3) 0.19944(13) 0.0608(5) Uani d . 1 1 . .
C C2 0.1315(3) 0.8191(3) 0.21208(12) 0.0572(4) Uani d . 1 1 . .
C C3 0.2590(4) 0.8516(3) 0.12684(14) 0.0665(5) Uani d . 1 1 . .
H H3A 0.3579 0.9244 0.1232 0.080 Uiso calc R 1 1 . .
C C4 0.2241(4) 0.7685(3) 0.05249(15) 0.0722(5) Uani d . 1 1 . .
C C5 0.3269(5) 0.7734(4) -0.04686(17) 0.0935(8) Uani d . 1 1 . .
H H5A 0.4761 0.7964 -0.0444 0.140 Uiso calc PR 0.59(4) 1 A 1
H H5B 0.2134 0.8744 -0.0910 0.140 Uiso calc PR 0.59(4) 1 A 1
H H5C 0.3567 0.6526 -0.0686 0.140 Uiso calc PR 0.59(4) 1 A 1
H H5X 0.4875 0.6789 -0.0443 0.140 Uiso calc PR 0.41(4) 1 A 2
H H5Y 0.3329 0.8986 -0.0688 0.140 Uiso calc PR 0.41(4) 1 A 2
H H5Z 0.2258 0.7459 -0.0909 0.140 Uiso calc PR 0.41(4) 1 A 2
C C6 -0.1564(4) 0.6318(3) 0.26736(16) 0.0741(6) Uani d . 1 1 . .
H H6A -0.2750 0.7362 0.2930 0.111 Uiso calc R 1 1 . .
H H6B -0.0568 0.5417 0.3194 0.111 Uiso calc R 1 1 . .
H H6C -0.2368 0.5689 0.2330 0.111 Uiso calc R 1 1 . .
C C7 0.1383(3) 0.8968(3) 0.30347(13) 0.0591(5) Uani d . 1 1 . .
C C8 0.2539(3) 1.0343(3) 0.30342(13) 0.0594(5) Uani d . 1 1 . .
H H8A 0.3279 1.0684 0.2480 0.071 Uiso calc R 1 1 . .
C C9 0.2569(3) 1.1156(3) 0.38331(13) 0.0580(4) Uani d . 1 1 . .
H H9A 0.1705 1.0833 0.4351 0.070 Uiso calc R 1 1 . .
C C10 0.3421(4) 1.3206(3) 0.48415(16) 0.0786(6) Uani d . 1 1 . .
H H10A 0.2444 1.2712 0.5282 0.118 Uiso calc R 1 1 . .
H H10B 0.2658 1.4575 0.4684 0.118 Uiso calc R 1 1 . .
H H10C 0.4992 1.2896 0.5139 0.118 Uiso calc R 1 1 . .
C C11 0.5161(5) 1.2903(4) 0.3226(2) 0.0893(7) Uani d . 1 1 . .
H H11A 0.6385 1.1771 0.3058 0.134 Uiso calc PR 0.74(4) 1 B 1
H H11B 0.5917 1.3690 0.3467 0.134 Uiso calc PR 0.74(4) 1 B 1
H H11C 0.4161 1.3613 0.2663 0.134 Uiso calc PR 0.74(4) 1 B 1
H H11X 0.6789 1.2527 0.3480 0.134 Uiso calc PR 0.26(4) 1 B 2
H H11Y 0.4512 1.4270 0.3030 0.134 Uiso calc PR 0.26(4) 1 B 2
H H11Z 0.5163 1.2276 0.2678 0.134 Uiso calc PR 0.26(4) 1 B 2

loop_
_atom_site_aniso_label
_atom_site_aniso_U_11
_atom_site_aniso_U_22
_atom_site_aniso_U_33
_atom_site_aniso_U_12
_atom_site_aniso_U_13
_atom_site_aniso_U_23
S1 0.0865(4) 0.0846(4) 0.0703(4) -0.0331(3) 0.0027(3) -0.0296(3)
O1 0.1196(13) 0.1037(12) 0.0637(8) -0.0794(10) 0.0170(8) -0.0201(7)
N1 0.0697(10) 0.0645(9) 0.0719(10) -0.0393(8) 0.0060(7) -0.0110(7)
C1 0.0613(10) 0.0593(10) 0.0623(10) -0.0210(8) -0.0024(8) -0.0123(8)
C2 0.0598(10) 0.0558(10) 0.0570(10) -0.0220(8) -0.0008(7) -0.0079(8)
C3 0.0681(12) 0.0701(12) 0.0638(11) -0.0280(10) 0.0062(9) -0.0105(9)
C4 0.0711(12) 0.0748(13) 0.0616(11) -0.0145(10) 0.0038(9) -0.0119(9)
C5 0.1003(18) 0.1024(19) 0.0662(13) -0.0218(14) 0.0163(12) -0.0163(12)
C6 0.0784(14) 0.0821(14) 0.0782(13) -0.0463(11) 0.0042(10) -0.0184(10)
C7 0.0625(11) 0.0611(11) 0.0599(10) -0.0301(9) 0.0011(8) -0.0078(8)
C8 0.0635(11) 0.0600(11) 0.0603(10) -0.0294(8) 0.0065(8) -0.0084(8)
C9 0.0583(10) 0.0559(10) 0.0653(10) -0.0289(8) 0.0025(8) -0.0050(8)
C10 0.0951(16) 0.0787(14) 0.0786(13) -0.0489(12) -0.0018(11) -0.0164(11)
C11 0.0905(16) 0.0933(16) 0.1066(17) -0.0600(14) 0.0237(13) -0.0189(13)

loop_
_atom_type_symbol
_atom_type_description
_atom_type_scat_dispersion_real
_atom_type_scat_dispersion_imag
_atom_type_scat_source
C C 0.0181 0.0091 'International Tables Vol C Tables 4.2.6.8 and 6.1.1.4'
H H 0.0000 0.0000 'International Tables Vol C Tables 4.2.6.8 and 6.1.1.4'
N N 0.0311 0.0180 'International Tables Vol C Tables 4.2.6.8 and 6.1.1.4'
O O 0.0492 0.0322 'International Tables Vol C Tables 4.2.6.8 and 6.1.1.4'
S S 0.3331 0.5567 'International Tables Vol C Tables 4.2.6.8 and 6.1.1.4'

loop_
_geom_angle_atom_site_label_1
_geom_angle_atom_site_label_2
_geom_angle_atom_site_label_3
_geom_angle
C4 S1 C1 93.45(9)
C9 N1 C10 121.97(16)
C9 N1 C11 121.03(18)
C10 N1 C11 116.98(17)
C2 C1 C6 131.23(18)
C2 C1 S1 110.76(14)
C6 C1 S1 118.00(14)
C1 C2 C3 111.44(17)
C1 C2 C7 123.46(16)
C3 C2 C7 125.09(17)
C4 C3 C2 114.75(19)
C4 C3 H3A 122.6
C2 C3 H3A 122.6
C3 C4 C5 129.0(2)
C3 C4 S1 109.58(15)
C5 C4 S1 121.38(19)
C4 C5 H5A 109.5
C4 C5 H5B 109.5
C4 C5 H5C 109.5
C4 C5 H5X 109.5
C4 C5 H5Y 109.5
H5X C5 H5Y 109.5
C4 C5 H5Z 109.5
H5X C5 H5Z 109.5
H5Y C5 H5Z 109.5
C1 C6 H6A 109.5
C1 C6 H6B 109.5
H6A C6 H6B 109.5
C1 C6 H6C 109.5
H6A C6 H6C 109.5
H6B C6 H6C 109.5
O1 C7 C8 122.18(17)
O1 C7 C2 119.57(17)
C8 C7 C2 118.26(16)
C9 C8 C7 120.80(17)
C9 C8 H8A 119.6
C7 C8 H8A 119.6
N1 C9 C8 128.09(17)
N1 C9 H9A 116.0
C8 C9 H9A 116.0
N1 C10 H10A 109.5
N1 C10 H10B 109.5
H10A C10 H10B 109.5
N1 C10 H10C 109.5
H10A C10 H10C 109.5
H10B C10 H10C 109.5
N1 C11 H11A 109.5
N1 C11 H11B 109.5
N1 C11 H11C 109.5
N1 C11 H11X 109.5
N1 C11 H11Y 109.5
H11X C11 H11Y 109.5
N1 C11 H11Z 109.5
H11X C11 H11Z 109.5
H11Y C11 H11Z 109.5

loop_
_geom_bond_atom_site_label_1
_geom_bond_atom_site_label_2
_geom_bond_distance
S1 C4 1.715(2)
S1 C1 1.7161(19)
O1 C7 1.239(2)
N1 C9 1.325(2)
N1 C10 1.447(3)
N1 C11 1.453(3)
C1 C2 1.364(3)
C1 C6 1.502(3)
C2 C3 1.434(3)
C2 C7 1.492(3)
C3 C4 1.348(3)
C3 H3A 0.9300
C4 C5 1.506(3)
C5 H5A 0.9600
C5 H5B 0.9600
C5 H5C 0.9600
C5 H5X 0.9600
C5 H5Y 0.9600
C5 H5Z 0.9600
C6 H6A 0.9600
C6 H6B 0.9600
C6 H6C 0.9600
C7 C8 1.431(3)
C8 C9 1.357(3)
C8 H8A 0.9300
C9 H9A 0.9300
C10 H10A 0.9600
C10 H10B 0.9600
C10 H10C 0.9600
C11 H11A 0.9600
C11 H11B 0.9600
C11 H11C 0.9600
C11 H11X 0.9600
C11 H11Y 0.9600
C11 H11Z 0.9600

loop_
_geom_hbond_atom_site_label_D
_geom_hbond_atom_site_label_H
_geom_hbond_atom_site_label_A
_geom_hbond_site_symmetry_A
_geom_hbond_distance_DH
_geom_hbond_distance_HA
_geom_hbond_distance_DA
_geom_hbond_angle_DHA
_geom_hbond_publ_flag
C10 H10A O1 2_576 0.96 2.46 3.410(3) 172 yes
C5 H5B Cg1 2_575 0.96 2.77 3.641(3) 152 yes

loop_
_geom_torsion_atom_site_label_1
_geom_torsion_atom_site_label_2
_geom_torsion_atom_site_label_3
_geom_torsion_atom_site_label_4
_geom_torsion
C4 S1 C1 C2 0.81(15)
C4 S1 C1 C6 -178.17(16)
C6 C1 C2 C3 178.17(19)
S1 C1 C2 C3 -0.6(2)
C6 C1 C2 C7 -2.3(3)
S1 C1 C2 C7 178.87(14)
C1 C2 C3 C4 0.1(2)
C7 C2 C3 C4 -179.42(18)
C2 C3 C4 C5 179.6(2)
C2 C3 C4 S1 0.5(2)
C1 S1 C4 C3 -0.76(17)
C1 S1 C4 C5 -179.91(19)
C1 C2 C7 O1 9.8(3)
C3 C2 C7 O1 -170.80(19)
C1 C2 C7 C8 -170.86(17)
C3 C2 C7 C8 8.6(3)
O1 C7 C8 C9 -3.3(3)
C2 C7 C8 C9 177.32(17)
C10 N1 C9 C8 176.0(2)
C11 N1 C9 C8 -2.5(3)
C7 C8 C9 N1 175.62(18)
